data_4330166
loop_
_publ_author_name
'Peter E. Sues'
'Alan J. Lough'
'Robert H. Morris'

_publ_section_title
;
 Synthesis, Characterization, and Activity of Yttrium(III) Nitrate
 Complexes Bearing Tripodal Phosphine Oxide and Mixed Phosphine-Phosphine
 Oxide Ligands
;
_journal_name_full 'Inorganic Chemistry'
_journal_page_first 9322
_journal_page_last 9332
_journal_paper_doi 10.1021/ic3010147
_journal_volume 51
_journal_year 2012
_chemical_formula_moiety 'C44 H45 O3 P3, 0.5(C4 H8 O), 0.5(C3 H6 O)'
_chemical_formula_sum 'C47.5 H52 O4 P3'
_chemical_formula_weight 779.80
_chemical_name_systematic
; 
 ? 
;
_space_group_IT_number 2
_symmetry_cell_setting triclinic
_symmetry_space_group_name_Hall '-P 1'
_symmetry_space_group_name_H-M 'P -1'
_atom_sites_solution_hydrogens geom
_atom_sites_solution_primary direct
_atom_sites_solution_secondary difmap
_audit_creation_method SHELXL-97
_cell_angle_alpha 102.0220(12)
_cell_angle_beta 107.5140(14)
_cell_angle_gamma 106.9460(15)
_cell_formula_units_Z 2
_cell_length_a 12.0060(3)
_cell_length_b 12.5412(4)
_cell_length_c 15.9837(5)
_cell_measurement_reflns_used 18456
_cell_measurement_temperature 150(2)
_cell_measurement_theta_max 27.5
_cell_measurement_theta_min 2.6
_cell_volume 2076.65(11)
_computing_cell_refinement 'Denzo-SMN (Otwinowski & Minor, 1997)'
_computing_data_collection 'Collect (Nonius B.V., 1997-2002)'
_computing_data_reduction Denzo-SMN
_computing_molecular_graphics 'PLATON (Spek, 2009)'
_computing_publication_material 'SHELXTL V6.1'
_computing_structure_refinement 'SHELXTL V6.1 (Sheldrick, 2008)'
_computing_structure_solution 'SIR-92 (Altomare et al., 1994)'
_diffrn_ambient_temperature 150(1)
_diffrn_detector_area_resol_mean 9
_diffrn_measured_fraction_theta_full 0.994
_diffrn_measured_fraction_theta_max 0.988
_diffrn_measurement_device_type 'Nonius KappaCCD'
_diffrn_measurement_method '\f scans and \w scans with \k offsets'
_diffrn_radiation_monochromator graphite
_diffrn_radiation_source 'fine-focus sealed tube'
_diffrn_radiation_type MoK\a
_diffrn_radiation_wavelength 0.71073
_diffrn_reflns_av_R_equivalents 0.0630
_diffrn_reflns_av_sigmaI/netI 0.0530
_diffrn_reflns_limit_h_max 15
_diffrn_reflns_limit_h_min -15
_diffrn_reflns_limit_k_max 15
_diffrn_reflns_limit_k_min -16
_diffrn_reflns_limit_l_max 20
_diffrn_reflns_limit_l_min -20
_diffrn_reflns_number 25298
_diffrn_reflns_theta_full 25.24
_diffrn_reflns_theta_max 27.47
_diffrn_reflns_theta_min 2.60
_diffrn_standards_number 0
_exptl_absorpt_coefficient_mu 0.187
_exptl_absorpt_correction_T_max 0.955
_exptl_absorpt_correction_T_min 0.657
_exptl_absorpt_correction_type multi-scan
_exptl_absorpt_process_details
;
multi-scan from symmetry-related measurements 
 Sortav (Blessing 1995)
;
_exptl_crystal_colour colourless
_exptl_crystal_density_diffrn 1.247
_exptl_crystal_description block
_exptl_crystal_F_000 828
_exptl_crystal_size_max 0.50
_exptl_crystal_size_mid 0.44
_exptl_crystal_size_min 0.30
_refine_diff_density_max 0.604
_refine_diff_density_min -1.041
_refine_diff_density_rms 0.067
_refine_ls_extinction_method none
_refine_ls_goodness_of_fit_ref 1.030
_refine_ls_hydrogen_treatment constr
_refine_ls_matrix_type full
_refine_ls_number_parameters 496
_refine_ls_number_reflns 9408
_refine_ls_number_restraints 9
_refine_ls_restrained_S_all 1.037
_refine_ls_R_factor_all 0.0767
_refine_ls_R_factor_gt 0.0610
_refine_ls_shift/su_max 0.001
_refine_ls_shift/su_mean 0.000
_refine_ls_structure_factor_coef Fsqd
_refine_ls_weighting_details 'calc w=1/[\s^2^(Fo^2^)+(0.0859P)^2^+1.8405P] where P=(Fo^2^+2Fc^2^)/3'
_refine_ls_weighting_scheme calc
_refine_ls_wR_factor_gt 0.1597
_refine_ls_wR_factor_ref 0.1721
_reflns_number_gt 7587
_reflns_number_total 9408
_reflns_threshold_expression I>2\s(I)
_cod_data_source_file ic3010147_si_002_2.cif
_cod_data_source_block k11241_1b
_cod_original_formula_sum 'C47.50 H52 O4 P3'
_cod_database_code 4330166

loop_
_symmetry_equiv_pos_as_xyz
'x, y, z'
'-x, -y, -z'

loop_
_atom_site_label
_atom_site_type_symbol
_atom_site_fract_x
_atom_site_fract_y
_atom_site_fract_z
_atom_site_U_iso_or_equiv
_atom_site_adp_type
_atom_site_occupancy
_atom_site_symmetry_multiplicity
_atom_site_calc_flag
_atom_site_refinement_flags
_atom_site_disorder_assembly
_atom_site_disorder_group
P1 P 0.28961(5) 0.07848(5) 0.06906(4) 0.02639(15) Uani 1 1 d . . .
P2 P 0.41448(5) 0.02267(5) 0.30245(4) 0.02469(15) Uani 1 1 d . . .
P3 P 0.28236(6) 0.20179(5) 0.33427(4) 0.02704(15) Uani 1 1 d . . .
O1 O 0.43014(15) 0.13708(15) 0.10796(11) 0.0328(4) Uani 1 1 d . . .
O2 O 0.35261(15) -0.04338(15) 0.35397(11) 0.0302(4) Uani 1 1 d . . .
O3 O 0.26303(18) 0.29787(15) 0.29763(12) 0.0360(4) Uani 1 1 d . . .
C1 C 0.3352(2) 0.1158(2) 0.25711(15) 0.0252(4) Uani 1 1 d . . .
H1A H 0.4021 0.1768 0.2486 0.030 Uiso 1 1 calc R . .
C2 C 0.2283(2) 0.0555(2) 0.15918(15) 0.0268(5) Uani 1 1 d . . .
H2A H 0.1619 0.0882 0.1554 0.032 Uiso 1 1 calc R . .
H2B H 0.1897 -0.0301 0.1484 0.032 Uiso 1 1 calc R . .
C3 C 0.2141(2) 0.1664(2) 0.01546(16) 0.0290(5) Uani 1 1 d . . .
C4 C 0.2326(2) 0.2772(2) 0.07136(17) 0.0335(5) Uani 1 1 d . . .
H4A H 0.2799 0.3026 0.1363 0.040 Uiso 1 1 calc R . .
C5 C 0.1822(3) 0.3501(2) 0.03243(19) 0.0378(6) Uani 1 1 d . . .
H5A H 0.1965 0.4254 0.0711 0.045 Uiso 1 1 calc R . .
C6 C 0.1110(2) 0.3152(2) -0.06235(19) 0.0379(6) Uani 1 1 d . . .
C7 C 0.0931(3) 0.2055(3) -0.11690(18) 0.0426(6) Uani 1 1 d . . .
H7A H 0.0448 0.1799 -0.1816 0.051 Uiso 1 1 calc R . .
C8 C 0.1440(3) 0.1319(2) -0.07930(17) 0.0373(6) Uani 1 1 d . . .
H8A H 0.1310 0.0574 -0.1185 0.045 Uiso 1 1 calc R . .
C9 C 0.0536(3) 0.3934(3) -0.1044(2) 0.0548(8) Uani 1 1 d . . .
H9A H 0.0145 0.4264 -0.0654 0.082 Uiso 1 1 calc R . .
H9B H -0.0107 0.3470 -0.1667 0.082 Uiso 1 1 calc R . .
H9C H 0.1197 0.4576 -0.1083 0.082 Uiso 1 1 calc R . .
C10 C 0.2268(2) -0.0627(2) -0.01891(15) 0.0286(5) Uani 1 1 d . . .
C11 C 0.3036(2) -0.0966(2) -0.05987(16) 0.0311(5) Uani 1 1 d . . .
H11A H 0.3898 -0.0465 -0.0392 0.037 Uiso 1 1 calc R . .
C12 C 0.2553(3) -0.2031(2) -0.13077(17) 0.0353(5) Uani 1 1 d . . .
H12A H 0.3090 -0.2251 -0.1579 0.042 Uiso 1 1 calc R . .
C13 C 0.1296(3) -0.2778(2) -0.16269(17) 0.0338(5) Uani 1 1 d . . .
C14 C 0.0530(2) -0.2438(2) -0.12158(18) 0.0364(6) Uani 1 1 d . . .
H14A H -0.0332 -0.2939 -0.1428 0.044 Uiso 1 1 calc R . .
C15 C 0.1003(2) -0.1382(2) -0.05017(17) 0.0336(5) Uani 1 1 d . . .
H15A H 0.0468 -0.1170 -0.0224 0.040 Uiso 1 1 calc R . .
C16 C 0.0750(3) -0.3926(2) -0.24111(19) 0.0438(6) Uani 1 1 d . . .
H16A H 0.1428 -0.4197 -0.2446 0.066 Uiso 1 1 calc R . .
H16B H 0.0345 -0.3808 -0.2997 0.066 Uiso 1 1 calc R . .
H16C H 0.0124 -0.4519 -0.2299 0.066 Uiso 1 1 calc R . .
C17 C 0.5750(2) 0.1232(2) 0.37236(16) 0.0267(5) Uani 1 1 d . . .
C18 C 0.6439(2) 0.2073(2) 0.34240(17) 0.0304(5) Uani 1 1 d . . .
H18A H 0.6063 0.2133 0.2830 0.036 Uiso 1 1 calc R . .
C19 C 0.7666(2) 0.2814(2) 0.39950(18) 0.0340(5) Uani 1 1 d . . .
H19A H 0.8128 0.3379 0.3786 0.041 Uiso 1 1 calc R . .
C20 C 0.8240(2) 0.2750(2) 0.48717(19) 0.0369(6) Uani 1 1 d . . .
C21 C 0.7547(2) 0.1933(2) 0.51696(17) 0.0341(5) Uani 1 1 d . . .
H21A H 0.7920 0.1892 0.5771 0.041 Uiso 1 1 calc R . .
C22 C 0.6314(2) 0.1172(2) 0.46035(16) 0.0289(5) Uani 1 1 d . . .
H22A H 0.5855 0.0611 0.4817 0.035 Uiso 1 1 calc R . .
C23 C 0.9603(3) 0.3545(3) 0.5473(2) 0.0612(9) Uani 1 1 d . . .
H23A H 0.9725 0.4361 0.5501 0.092 Uiso 1 1 calc R . .
H23B H 1.0159 0.3299 0.5205 0.092 Uiso 1 1 calc R . .
H23C H 0.9806 0.3489 0.6099 0.092 Uiso 1 1 calc R . .
C24 C 0.4189(2) -0.0798(2) 0.20620(16) 0.0283(5) Uani 1 1 d . . .
C25 C 0.3165(3) -0.1878(2) 0.16081(19) 0.0392(6) Uani 1 1 d . . .
H25A H 0.2456 -0.2019 0.1780 0.047 Uiso 1 1 calc R . .
C26 C 0.3167(3) -0.2745(2) 0.0913(2) 0.0458(7) Uani 1 1 d . . .
H26A H 0.2453 -0.3465 0.0604 0.055 Uiso 1 1 calc R . .
C27 C 0.4200(3) -0.2573(2) 0.0662(2) 0.0443(7) Uani 1 1 d . . .
C28 C 0.5223(3) -0.1506(2) 0.1120(2) 0.0417(6) Uani 1 1 d . . .
H28A H 0.5941 -0.1378 0.0961 0.050 Uiso 1 1 calc R . .
C29 C 0.5219(2) -0.0625(2) 0.18039(18) 0.0338(5) Uani 1 1 d . . .
H29A H 0.5925 0.0102 0.2099 0.041 Uiso 1 1 calc R . .
C30 C 0.4216(4) -0.3517(3) -0.0095(3) 0.0648(10) Uani 1 1 d . . .
H30A H 0.3531 -0.4266 -0.0234 0.097 Uiso 1 1 calc R . .
H30B H 0.5028 -0.3609 0.0114 0.097 Uiso 1 1 calc R . .
H30C H 0.4101 -0.3286 -0.0655 0.097 Uiso 1 1 calc R . .
C31 C 0.4053(2) 0.2578(2) 0.44877(15) 0.0276(5) Uani 1 1 d . . .
C32 C 0.5054(2) 0.3629(2) 0.46902(18) 0.0344(5) Uani 1 1 d . . .
H32A H 0.5056 0.4009 0.4235 0.041 Uiso 1 1 calc R . .
C33 C 0.6043(3) 0.4120(2) 0.55488(18) 0.0374(6) Uani 1 1 d . . .
H33A H 0.6716 0.4835 0.5676 0.045 Uiso 1 1 calc R . .
C34 C 0.6067(2) 0.3586(2) 0.62269(17) 0.0337(5) Uani 1 1 d . . .
C35 C 0.5068(2) 0.2536(2) 0.60247(17) 0.0342(5) Uani 1 1 d . . .
H35A H 0.5071 0.2159 0.6482 0.041 Uiso 1 1 calc R . .
C36 C 0.4069(2) 0.2033(2) 0.51650(16) 0.0307(5) Uani 1 1 d . . .
H36A H 0.3397 0.1317 0.5039 0.037 Uiso 1 1 calc R . .
C37 C 0.7163(3) 0.4124(3) 0.7150(2) 0.0490(7) Uani 1 1 d . . .
H37A H 0.7511 0.4983 0.7301 0.073 Uiso 1 1 calc R . .
H37B H 0.7818 0.3816 0.7120 0.073 Uiso 1 1 calc R . .
H37C H 0.6876 0.3925 0.7630 0.073 Uiso 1 1 calc R . .
C38 C 0.1384(2) 0.1089(2) 0.33853(16) 0.0291(5) Uani 1 1 d . . .
C39 C 0.0401(3) 0.1499(3) 0.32337(19) 0.0387(6) Uani 1 1 d . . .
H39A H 0.0494 0.2200 0.3076 0.046 Uiso 1 1 calc R . .
C40 C -0.0703(3) 0.0893(3) 0.3311(2) 0.0445(7) Uani 1 1 d . . .
H40A H -0.1365 0.1181 0.3197 0.053 Uiso 1 1 calc R . .
C41 C -0.0873(2) -0.0125(2) 0.35516(18) 0.0367(6) Uani 1 1 d . . .
C42 C 0.0097(2) -0.0541(2) 0.36909(18) 0.0362(6) Uani 1 1 d . . .
H42A H 0.0000 -0.1242 0.3851 0.043 Uiso 1 1 calc R . .
C43 C 0.1211(2) 0.0048(2) 0.36011(18) 0.0347(5) Uani 1 1 d . . .
H43A H 0.1856 -0.0261 0.3688 0.042 Uiso 1 1 calc R . .
C44 C -0.2063(3) -0.0764(3) 0.3665(2) 0.0519(8) Uani 1 1 d . . .
H44A H -0.1909 -0.1293 0.4020 0.078 Uiso 1 1 calc R . .
H44B H -0.2735 -0.1226 0.3053 0.078 Uiso 1 1 calc R . .
H44C H -0.2319 -0.0191 0.3996 0.078 Uiso 1 1 calc R . .
O1S O 0.5643(6) 0.4779(5) 0.2646(4) 0.0860(11) Uani 0.50 1 d PD A 1
C1S C 0.5512(8) 0.5495(8) 0.2036(7) 0.0860(11) Uani 0.50 1 d PD A 1
H1SA H 0.5149 0.6064 0.2246 0.103 Uiso 0.50 1 calc PR A 1
H1SB H 0.4942 0.4985 0.1393 0.103 Uiso 0.50 1 calc PR A 1
C2S C 0.6805(7) 0.6142(8) 0.2069(6) 0.0860(11) Uani 0.50 1 d PD A 1
H2SA H 0.6958 0.5721 0.1545 0.103 Uiso 0.50 1 calc PR A 1
H2SB H 0.6923 0.6955 0.2063 0.103 Uiso 0.50 1 calc PR A 1
C3S C 0.6822(7) 0.5618(8) 0.3435(6) 0.0860(11) Uani 0.50 1 d PD A 1
H3SA H 0.7211 0.5203 0.3825 0.103 Uiso 0.50 1 calc PR A 1
H3SB H 0.6658 0.6230 0.3825 0.103 Uiso 0.50 1 calc PR A 1
C4S C 0.7641(9) 0.6141(10) 0.2971(6) 0.0860(11) Uani 0.50 1 d PD A 1
H4SA H 0.8224 0.6956 0.3364 0.103 Uiso 0.50 1 calc PR A 1
H4SB H 0.8150 0.5671 0.2866 0.103 Uiso 0.50 1 calc PR A 1
O2S O 0.7750(6) 0.5912(6) 0.2633(5) 0.0892(13) Uani 0.50 1 d PD B 2
C7S C 0.5755(9) 0.5938(9) 0.1880(6) 0.0892(13) Uani 0.50 1 d PD B 2
H7SA H 0.6086 0.6135 0.1418 0.134 Uiso 0.50 1 calc PR B 2
H7SB H 0.5597 0.6605 0.2192 0.134 Uiso 0.50 1 calc PR B 2
H7SC H 0.4965 0.5243 0.1573 0.134 Uiso 0.50 1 calc PR B 2
C8S C 0.6697(6) 0.5682(5) 0.2577(4) 0.0892(13) Uani 0.50 1 d PD B 2
C9S C 0.6555(10) 0.5136(9) 0.3298(6) 0.0892(13) Uani 0.50 1 d PD B 2
H9SA H 0.7368 0.5128 0.3664 0.134 Uiso 0.50 1 calc PR B 2
H9SB H 0.5929 0.4326 0.3000 0.134 Uiso 0.50 1 calc PR B 2
H9SC H 0.6273 0.5593 0.3707 0.134 Uiso 0.50 1 calc PR B 2

loop_
_atom_site_aniso_label
_atom_site_aniso_U_11
_atom_site_aniso_U_22
_atom_site_aniso_U_33
_atom_site_aniso_U_23
_atom_site_aniso_U_13
_atom_site_aniso_U_12
P1 0.0237(3) 0.0301(3) 0.0213(3) 0.0074(2) 0.0070(2) 0.0070(2)
P2 0.0248(3) 0.0257(3) 0.0239(3) 0.0086(2) 0.0090(2) 0.0101(2)
P3 0.0316(3) 0.0251(3) 0.0228(3) 0.0069(2) 0.0071(2) 0.0127(2)
O1 0.0265(8) 0.0376(9) 0.0284(9) 0.0100(7) 0.0074(7) 0.0076(7)
O2 0.0303(8) 0.0326(9) 0.0310(9) 0.0137(7) 0.0131(7) 0.0130(7)
O3 0.0465(10) 0.0298(9) 0.0301(9) 0.0097(7) 0.0083(8) 0.0190(8)
C1 0.0258(11) 0.0254(11) 0.0226(10) 0.0082(9) 0.0075(9) 0.0089(9)
C2 0.0238(11) 0.0320(12) 0.0223(11) 0.0096(9) 0.0081(9) 0.0078(9)
C3 0.0259(11) 0.0328(12) 0.0259(11) 0.0109(10) 0.0092(9) 0.0078(10)
C4 0.0350(13) 0.0335(13) 0.0237(11) 0.0078(10) 0.0062(10) 0.0081(10)
C5 0.0402(14) 0.0288(13) 0.0357(13) 0.0081(10) 0.0095(11) 0.0082(11)
C6 0.0336(13) 0.0361(14) 0.0388(14) 0.0168(11) 0.0080(11) 0.0088(11)
C7 0.0458(15) 0.0461(16) 0.0254(12) 0.0117(11) 0.0020(11) 0.0153(13)
C8 0.0428(14) 0.0395(14) 0.0242(12) 0.0083(10) 0.0078(11) 0.0152(12)
C9 0.0549(18) 0.0462(17) 0.0527(18) 0.0226(15) 0.0042(15) 0.0175(15)
C10 0.0284(11) 0.0306(12) 0.0222(11) 0.0072(9) 0.0072(9) 0.0084(9)
C11 0.0265(11) 0.0368(13) 0.0281(12) 0.0106(10) 0.0109(9) 0.0089(10)
C12 0.0402(14) 0.0399(14) 0.0307(12) 0.0110(11) 0.0178(11) 0.0177(11)
C13 0.0427(14) 0.0318(13) 0.0266(12) 0.0094(10) 0.0135(10) 0.0135(11)
C14 0.0303(12) 0.0362(14) 0.0332(13) 0.0068(11) 0.0105(10) 0.0043(10)
C15 0.0281(12) 0.0387(14) 0.0302(12) 0.0051(10) 0.0132(10) 0.0097(10)
C16 0.0533(17) 0.0349(14) 0.0365(14) 0.0050(11) 0.0176(13) 0.0121(13)
C17 0.0262(11) 0.0265(11) 0.0269(11) 0.0066(9) 0.0095(9) 0.0118(9)
C18 0.0293(12) 0.0321(12) 0.0302(12) 0.0109(10) 0.0111(10) 0.0122(10)
C19 0.0321(12) 0.0285(12) 0.0377(13) 0.0096(10) 0.0133(11) 0.0077(10)
C20 0.0328(13) 0.0312(13) 0.0368(14) 0.0046(11) 0.0069(11) 0.0097(10)
C21 0.0344(13) 0.0358(13) 0.0277(12) 0.0075(10) 0.0047(10) 0.0169(11)
C22 0.0298(12) 0.0293(12) 0.0293(12) 0.0096(9) 0.0106(10) 0.0143(10)
C23 0.0421(17) 0.0514(19) 0.0541(19) 0.0065(15) -0.0028(15) -0.0020(14)
C24 0.0346(12) 0.0264(11) 0.0263(11) 0.0096(9) 0.0128(10) 0.0131(10)
C25 0.0417(14) 0.0310(13) 0.0426(15) 0.0099(11) 0.0201(12) 0.0084(11)
C26 0.0587(18) 0.0260(13) 0.0436(16) 0.0051(11) 0.0196(14) 0.0082(12)
C27 0.072(2) 0.0326(14) 0.0392(15) 0.0132(12) 0.0288(14) 0.0253(14)
C28 0.0555(17) 0.0386(15) 0.0458(16) 0.0162(12) 0.0304(14) 0.0254(13)
C29 0.0349(13) 0.0314(13) 0.0367(13) 0.0106(10) 0.0157(11) 0.0132(10)
C30 0.109(3) 0.0405(17) 0.059(2) 0.0119(15) 0.047(2) 0.0359(19)
C31 0.0307(12) 0.0267(11) 0.0241(11) 0.0047(9) 0.0089(9) 0.0134(9)
C32 0.0400(14) 0.0277(12) 0.0315(13) 0.0097(10) 0.0098(11) 0.0115(11)
C33 0.0372(14) 0.0269(12) 0.0377(14) 0.0066(10) 0.0077(11) 0.0075(10)
C34 0.0332(13) 0.0324(13) 0.0291(12) 0.0039(10) 0.0063(10) 0.0141(10)
C35 0.0384(13) 0.0377(14) 0.0259(12) 0.0109(10) 0.0098(10) 0.0160(11)
C36 0.0332(12) 0.0307(12) 0.0276(12) 0.0098(10) 0.0112(10) 0.0117(10)
C37 0.0424(16) 0.0444(16) 0.0392(15) 0.0066(13) -0.0010(12) 0.0100(13)
C38 0.0292(11) 0.0322(12) 0.0222(11) 0.0042(9) 0.0067(9) 0.0134(10)
C39 0.0403(14) 0.0429(15) 0.0393(14) 0.0147(12) 0.0136(12) 0.0254(12)
C40 0.0381(14) 0.0576(18) 0.0471(16) 0.0160(14) 0.0178(13) 0.0304(14)
C41 0.0310(13) 0.0452(15) 0.0300(12) 0.0043(11) 0.0101(10) 0.0163(11)
C42 0.0316(13) 0.0364(14) 0.0401(14) 0.0121(11) 0.0130(11) 0.0134(11)
C43 0.0295(12) 0.0355(13) 0.0410(14) 0.0115(11) 0.0131(11) 0.0163(10)
C44 0.0358(15) 0.063(2) 0.0597(19) 0.0158(16) 0.0232(14) 0.0202(14)
O1S 0.082(3) 0.068(2) 0.097(3) 0.022(2) 0.029(2) 0.023(2)
C1S 0.082(3) 0.068(2) 0.097(3) 0.022(2) 0.029(2) 0.023(2)
C2S 0.082(3) 0.068(2) 0.097(3) 0.022(2) 0.029(2) 0.023(2)
C3S 0.082(3) 0.068(2) 0.097(3) 0.022(2) 0.029(2) 0.023(2)
C4S 0.082(3) 0.068(2) 0.097(3) 0.022(2) 0.029(2) 0.023(2)
O2S 0.081(3) 0.099(3) 0.084(3) 0.025(2) 0.012(2) 0.055(3)
C7S 0.081(3) 0.099(3) 0.084(3) 0.025(2) 0.012(2) 0.055(3)
C8S 0.081(3) 0.099(3) 0.084(3) 0.025(2) 0.012(2) 0.055(3)
C9S 0.081(3) 0.099(3) 0.084(3) 0.025(2) 0.012(2) 0.055(3)

loop_
_atom_type_symbol
_atom_type_description
_atom_type_scat_dispersion_real
_atom_type_scat_dispersion_imag
_atom_type_scat_source
C C 0.0033 0.0016 'International Tables Vol C Tables 4.2.6.8 and 6.1.1.4'
H H 0.0000 0.0000 'International Tables Vol C Tables 4.2.6.8 and 6.1.1.4'
P P 0.1023 0.0942 'International Tables Vol C Tables 4.2.6.8 and 6.1.1.4'
O O 0.0106 0.0060 'International Tables Vol C Tables 4.2.6.8 and 6.1.1.4'

loop_
_geom_angle_atom_site_label_1
_geom_angle_atom_site_label_2
_geom_angle_atom_site_label_3
_geom_angle
O1 P1 C10 114.57(11)
O1 P1 C3 111.85(10)
C10 P1 C3 105.35(11)
O1 P1 C2 112.14(10)
C10 P1 C2 106.53(11)
C3 P1 C2 105.74(11)
O2 P2 C17 113.50(10)
O2 P2 C24 109.72(10)
C17 P2 C24 107.02(11)
O2 P2 C1 113.40(10)
C17 P2 C1 104.31(10)
C24 P2 C1 108.53(10)
O3 P3 C31 112.38(11)
O3 P3 C38 111.13(11)
C31 P3 C38 108.45(11)
O3 P3 C1 107.28(10)
C31 P3 C1 106.66(10)
C38 P3 C1 110.87(11)
C2 C1 P2 115.77(16)
C2 C1 P3 109.31(15)
P2 C1 P3 117.45(12)
C2 C1 H1A 104.2
P2 C1 H1A 104.2
P3 C1 H1A 104.2
C1 C2 P1 110.95(15)
C1 C2 H2A 109.4
P1 C2 H2A 109.4
C1 C2 H2B 109.4
P1 C2 H2B 109.4
H2A C2 H2B 108.0
C8 C3 C4 118.4(2)
C8 C3 P1 123.2(2)
C4 C3 P1 118.36(18)
C5 C4 C3 120.3(2)
C5 C4 H4A 119.8
C3 C4 H4A 119.8
C4 C5 C6 121.4(2)
C4 C5 H5A 119.3
C6 C5 H5A 119.3
C7 C6 C5 117.8(2)
C7 C6 C9 120.8(2)
C5 C6 C9 121.4(3)
C6 C7 C8 121.6(2)
C6 C7 H7A 119.2
C8 C7 H7A 119.2
C7 C8 C3 120.5(2)
C7 C8 H8A 119.7
C3 C8 H8A 119.8
C6 C9 H9A 109.5
C6 C9 H9B 109.5
H9A C9 H9B 109.5
C6 C9 H9C 109.5
H9A C9 H9C 109.5
H9B C9 H9C 109.5
C11 C10 C15 118.8(2)
C11 C10 P1 119.64(18)
C15 C10 P1 121.48(18)
C12 C11 C10 120.5(2)
C12 C11 H11A 119.8
C10 C11 H11A 119.8
C11 C12 C13 121.0(2)
C11 C12 H12A 119.5
C13 C12 H12A 119.5
C12 C13 C14 118.4(2)
C12 C13 C16 121.6(2)
C14 C13 C16 120.0(2)
C15 C14 C13 121.2(2)
C15 C14 H14A 119.4
C13 C14 H14A 119.4
C14 C15 C10 120.1(2)
C14 C15 H15A 120.0
C10 C15 H15A 120.0
C13 C16 H16A 109.5
C13 C16 H16B 109.5
H16A C16 H16B 109.5
C13 C16 H16C 109.5
H16A C16 H16C 109.5
H16B C16 H16C 109.5
C22 C17 C18 119.1(2)
C22 C17 P2 117.99(18)
C18 C17 P2 122.87(18)
C19 C18 C17 119.8(2)
C19 C18 H18A 120.1
C17 C18 H18A 120.1
C18 C19 C20 121.4(2)
C18 C19 H19A 119.3
C20 C19 H19A 119.3
C21 C20 C19 118.5(2)
C21 C20 C23 121.1(3)
C19 C20 C23 120.3(3)
C20 C21 C22 121.1(2)
C20 C21 H21A 119.5
C22 C21 H21A 119.5
C21 C22 C17 120.1(2)
C21 C22 H22A 120.0
C17 C22 H22A 120.0
C20 C23 H23A 109.5
C20 C23 H23B 109.5
H23A C23 H23B 109.5
C20 C23 H23C 109.5
H23A C23 H23C 109.5
H23B C23 H23C 109.5
C29 C24 C25 118.1(2)
C29 C24 P2 124.27(19)
C25 C24 P2 117.39(19)
C26 C25 C24 121.1(3)
C26 C25 H25A 119.5
C24 C25 H25A 119.5
C25 C26 C27 120.7(3)
C25 C26 H26A 119.6
C27 C26 H26A 119.6
C26 C27 C28 118.3(2)
C26 C27 C30 121.2(3)
C28 C27 C30 120.5(3)
C29 C28 C27 121.4(3)
C29 C28 H28A 119.3
C27 C28 H28A 119.3
C28 C29 C24 120.5(2)
C28 C29 H29A 119.8
C24 C29 H29A 119.8
C27 C30 H30A 109.5
C27 C30 H30B 109.5
H30A C30 H30B 109.5
C27 C30 H30C 109.5
H30A C30 H30C 109.5
H30B C30 H30C 109.5
C36 C31 C32 118.9(2)
C36 C31 P3 124.67(19)
C32 C31 P3 116.48(18)
C33 C32 C31 120.5(2)
C33 C32 H32A 119.7
C31 C32 H32A 119.7
C32 C33 C34 121.1(2)
C32 C33 H33A 119.5
C34 C33 H33A 119.5
C33 C34 C35 118.4(2)
C33 C34 C37 120.2(2)
C35 C34 C37 121.4(2)
C36 C35 C34 121.1(2)
C36 C35 H35A 119.4
C34 C35 H35A 119.4
C35 C36 C31 120.0(2)
C35 C36 H36A 120.0
C31 C36 H36A 120.0
C34 C37 H37A 109.5
C34 C37 H37B 109.5
H37A C37 H37B 109.5
C34 C37 H37C 109.5
H37A C37 H37C 109.5
H37B C37 H37C 109.5
C43 C38 C39 118.3(2)
C43 C38 P3 125.44(18)
C39 C38 P3 116.2(2)
C40 C39 C38 120.5(3)
C40 C39 H39A 119.7
C38 C39 H39A 119.7
C39 C40 C41 121.7(2)
C39 C40 H40A 119.1
C41 C40 H40A 119.1
C40 C41 C42 117.8(3)
C40 C41 C44 121.6(2)
C42 C41 C44 120.5(3)
C41 C42 C43 121.3(3)
C41 C42 H42A 119.4
C43 C42 H42A 119.4
C42 C43 C38 120.4(2)
C42 C43 H43A 119.8
C38 C43 H43A 119.8
C41 C44 H44A 109.5
C41 C44 H44B 109.5
H44A C44 H44B 109.5
C41 C44 H44C 109.5
H44A C44 H44C 109.5
H44B C44 H44C 109.5
C1S O1S C3S 100.0(6)
O1S C1S C2S 107.9(7)
O1S C1S H1SA 110.1
C2S C1S H1SA 110.1
O1S C1S H1SB 110.1
C2S C1S H1SB 110.1
H1SA C1S H1SB 108.4
C4S C2S C1S 102.0(7)
C4S C2S H2SA 111.4
C1S C2S H2SA 111.4
C4S C2S H2SB 111.4
C1S C2S H2SB 111.4
H2SA C2S H2SB 109.2
O1S C3S C4S 103.3(7)
O1S C3S H3SA 111.1
C4S C3S H3SA 111.1
O1S C3S H3SB 111.1
C4S C3S H3SB 111.1
H3SA C3S H3SB 109.1
C2S C4S C3S 107.7(8)
C2S C4S H4SA 110.2
C3S C4S H4SA 110.2
C2S C4S H4SB 110.2
C3S C4S H4SB 110.2
H4SA C4S H4SB 108.5
C8S C7S H7SA 109.5
C8S C7S H7SB 109.5
H7SA C7S H7SB 109.5
C8S C7S H7SC 109.5
H7SA C7S H7SC 109.5
H7SB C7S H7SC 109.5
O2S C8S C9S 107.7(8)
O2S C8S C7S 122.3(8)
C9S C8S C7S 130.0(8)
C8S C9S H9SA 109.5
C8S C9S H9SB 109.5
H9SA C9S H9SB 109.5
C8S C9S H9SC 109.5
H9SA C9S H9SC 109.5
H9SB C9S H9SC 109.5

loop_
_geom_bond_atom_site_label_1
_geom_bond_atom_site_label_2
_geom_bond_distance
P1 O1 1.4929(17)
P1 C10 1.797(2)
P1 C3 1.812(2)
P1 C2 1.840(2)
P2 O2 1.4865(17)
P2 C17 1.804(2)
P2 C24 1.812(2)
P2 C1 1.838(2)
P3 O3 1.4913(18)
P3 C31 1.804(2)
P3 C38 1.810(3)
P3 C1 1.845(2)
C1 C2 1.550(3)
C1 H1A 1.0000
C2 H2A 0.9900
C2 H2B 0.9900
C3 C8 1.392(3)
C3 C4 1.401(3)
C4 C5 1.386(4)
C4 H4A 0.9500
C5 C6 1.394(4)
C5 H5A 0.9500
C6 C7 1.384(4)
C6 C9 1.509(4)
C7 C8 1.388(4)
C7 H7A 0.9500
C8 H8A 0.9500
C9 H9A 0.9800
C9 H9B 0.9800
C9 H9C 0.9800
C10 C11 1.391(3)
C10 C15 1.401(3)
C11 C12 1.388(4)
C11 H11A 0.9500
C12 C13 1.389(4)
C12 H12A 0.9500
C13 C14 1.390(4)
C13 C16 1.509(4)
C14 C15 1.386(4)
C14 H14A 0.9500
C15 H15A 0.9500
C16 H16A 0.9800
C16 H16B 0.9800
C16 H16C 0.9800
C17 C22 1.394(3)
C17 C18 1.402(3)
C18 C19 1.380(3)
C18 H18A 0.9500
C19 C20 1.394(4)
C19 H19A 0.9500
C20 C21 1.383(4)
C20 C23 1.516(4)
C21 C22 1.390(3)
C21 H21A 0.9500
C22 H22A 0.9500
C23 H23A 0.9800
C23 H23B 0.9800
C23 H23C 0.9800
C24 C29 1.392(3)
C24 C25 1.399(4)
C25 C26 1.385(4)
C25 H25A 0.9500
C26 C27 1.387(4)
C26 H26A 0.9500
C27 C28 1.388(4)
C27 C30 1.516(4)
C28 C29 1.385(4)
C28 H28A 0.9500
C29 H29A 0.9500
C30 H30A 0.9800
C30 H30B 0.9800
C30 H30C 0.9800
C31 C36 1.394(3)
C31 C32 1.397(3)
C32 C33 1.383(4)
C32 H32A 0.9500
C33 C34 1.385(4)
C33 H33A 0.9500
C34 C35 1.394(4)
C34 C37 1.504(4)
C35 C36 1.390(3)
C35 H35A 0.9500
C36 H36A 0.9500
C37 H37A 0.9800
C37 H37B 0.9800
C37 H37C 0.9800
C38 C43 1.392(4)
C38 C39 1.396(3)
C39 C40 1.379(4)
C39 H39A 0.9500
C40 C41 1.385(4)
C40 H40A 0.9500
C41 C42 1.387(4)
C41 C44 1.506(4)
C42 C43 1.392(4)
C42 H42A 0.9500
C43 H43A 0.9500
C44 H44A 0.9800
C44 H44B 0.9800
C44 H44C 0.9800
O1S C1S 1.462(5)
O1S C3S 1.485(5)
C1S C2S 1.507(5)
C1S H1SA 0.9900
C1S H1SB 0.9900
C2S C4S 1.488(5)
C2S H2SA 0.9900
C2S H2SB 0.9900
C3S C4S 1.488(5)
C3S H3SA 0.9900
C3S H3SB 0.9900
C4S H4SA 0.9900
C4S H4SB 0.9900
O2S C8S 1.183(5)
C7S C8S 1.491(5)
C7S H7SA 0.9800
C7S H7SB 0.9800
C7S H7SC 0.9800
C8S C9S 1.485(5)
C9S H9SA 0.9800
C9S H9SB 0.9800
C9S H9SC 0.9800
